data_7152199
loop_
_publ_author_name
'Totobenazara, Jane'
'Haroun, Heloua'
'R\'emond, Julien'
'Adil, Karim'
'D\'en\`es, Fabrice'
'Lebreton, Jacques'
'Gaulon-Nourry, Catherine'
'Gosselin, Pascal'

_publ_section_title
;
 Tandem Payne/Meinwald versus Meinwald rearrangements on the \a-hydroxy-
 or \a-silyloxy-spiro epoxide skeleton.
;
_journal_issue 3
_journal_name_full 'Organic &amp; biomolecular chemistry'
_journal_page_first 502
_journal_page_last 505
_journal_paper_doi 10.1039/c1ob06776a
_journal_volume 10
_journal_year 2012
_chemical_formula_moiety 'C16 H32 O3 Si'
_chemical_formula_sum 'C16 H32 O3 Si'
_chemical_formula_weight 300.51
_chemical_name_systematic
;
?
;
_space_group_IT_number 2
_symmetry_cell_setting triclinic
_symmetry_space_group_name_Hall '-P 1'
_symmetry_space_group_name_H-M 'P -1'
_atom_sites_solution_hydrogens difmap
_atom_sites_solution_primary direct
_atom_sites_solution_secondary difmap
_audit_creation_method SHELXL-97
_cell_angle_alpha 100.817(5)
_cell_angle_beta 101.782(5)
_cell_angle_gamma 99.966(4)
_cell_formula_units_Z 2
_cell_length_a 6.5535(5)
_cell_length_b 10.9957(10)
_cell_length_c 14.1615(13)
_cell_measurement_reflns_used 339
_cell_measurement_temperature 150(2)
_cell_measurement_theta_max 16
_cell_measurement_theta_min 3
_cell_volume 957.23(15)
_computing_molecular_graphics
;
ORTEP-3 (Farrugia, 1997)
;
_computing_structure_refinement 'SHELXL-97 (Sheldrick, 2008)'
_computing_structure_solution 'SHELXL-97 (Sheldrick, 2008)'
_diffrn_ambient_temperature 150(2)
_diffrn_measured_fraction_theta_full 0.956
_diffrn_measured_fraction_theta_max 0.767
_diffrn_measurement_device_type 'Bruker KAPPA APEX II'
_diffrn_measurement_method '\w scans; 30 settings'
_diffrn_radiation_monochromator graphite
_diffrn_radiation_source 'fine-focus sealed tube'
_diffrn_radiation_type MoK\a
_diffrn_radiation_wavelength 0.71073
_diffrn_reflns_av_R_equivalents 0.0463
_diffrn_reflns_av_sigmaI/netI 0.0532
_diffrn_reflns_limit_h_max 8
_diffrn_reflns_limit_h_min -5
_diffrn_reflns_limit_k_max 13
_diffrn_reflns_limit_k_min -14
_diffrn_reflns_limit_l_max 17
_diffrn_reflns_limit_l_min -18
_diffrn_reflns_number 19706
_diffrn_reflns_theta_full 25.00
_diffrn_reflns_theta_max 29.25
_diffrn_reflns_theta_min 1.51
_exptl_absorpt_coefficient_mu 0.127
_exptl_absorpt_correction_T_max 0.7459
_exptl_absorpt_correction_T_min 0.6795
_exptl_absorpt_correction_type multi-scan
_exptl_absorpt_process_details 'SADABS 2008/1, Bruker_AXS, Madison, WI.'
_exptl_crystal_colour colorless
_exptl_crystal_density_diffrn 1.036
_exptl_crystal_density_method 'not measured'
_exptl_crystal_description Fragment
_exptl_crystal_F_000 328
_exptl_crystal_size_max 0.656
_exptl_crystal_size_mid 0.431
_exptl_crystal_size_min 0.245
_refine_diff_density_max 0.288
_refine_diff_density_min -0.288
_refine_diff_density_rms 0.084
_refine_ls_extinction_expression Fc^*^=kFc[1+0.001xFc^2^\l^3^/sin(2\q)]^-1/4^
_refine_ls_extinction_method shelxl
_refine_ls_goodness_of_fit_ref 1.085
_refine_ls_hydrogen_treatment refall
_refine_ls_matrix_type full
_refine_ls_number_parameters 272
_refine_ls_number_reflns 3981
_refine_ls_number_restraints 50
_refine_ls_restrained_S_all 1.079
_refine_ls_R_factor_all 0.0895
_refine_ls_R_factor_gt 0.0499
_refine_ls_shift/su_max 0.000
_refine_ls_shift/su_mean 0.000
_refine_ls_structure_factor_coef Fsqd
_refine_ls_weighting_details 'calc w=1/[\s^2^(Fo^2^)+(0.1041P)^2^+0.0858P] where P=(Fo^2^+2Fc^2^)/3'
_refine_ls_weighting_scheme calc
_refine_ls_wR_factor_gt 0.1473
_refine_ls_wR_factor_ref 0.1825
_reflns_number_gt 2667
_reflns_number_total 3981
_reflns_threshold_expression >2sigma(I)
_cod_data_source_file c1ob06776a.txt
_cod_data_source_block rl26bisk
_cod_depositor_comments
;
The following automatic conversions were performed:

'_exptl_absorpt_correction_type' value 'Multi-scan' changed to
'multi-scan' according to
/home/saulius/struct/CIF-dictionaries/cif_core.dic dictionary named
'cif_core.dic' version 2.4.1 from 2010-06-29.

Automatic conversion script
Id: cif_fix_values 1715 2011-07-08 13:25:40Z adriana 
;
_cod_original_cell_volume 957.23(14)
_cod_original_sg_symbol_H-M ' P -1'
_cod_database_code 7152199

loop_
_symmetry_equiv_pos_as_xyz
'x, y, z'
'-x, -y, -z'

loop_
_atom_site_label
_atom_site_type_symbol
_atom_site_fract_x
_atom_site_fract_y
_atom_site_fract_z
_atom_site_U_iso_or_equiv
_atom_site_adp_type
_atom_site_occupancy
_atom_site_symmetry_multiplicity
_atom_site_calc_flag
_atom_site_refinement_flags
_atom_site_disorder_assembly
_atom_site_disorder_group
Si Si 0.55834(10) 0.60991(5) 0.82094(4) 0.0349(2) Uani 1 1 d . A .
C1 C 0.5454(4) 0.77477(19) 0.88732(16) 0.0359(5) Uani 1 1 d . . .
C2 C 0.4345(5) 0.7645(2) 0.97298(18) 0.0512(7) Uani 1 1 d . . .
H2A H 0.4217 0.8490 1.0049 0.077 Uiso 1 1 calc R . .
H2B H 0.5198 0.7289 1.0217 0.077 Uiso 1 1 calc R . .
H2C H 0.2919 0.7089 0.9465 0.077 Uiso 1 1 calc R . .
C3 C 0.4168(5) 0.8387(2) 0.8141(2) 0.0623(8) Uani 1 1 d . . .
H3A H 0.4111 0.9234 0.8491 0.093 Uiso 1 1 calc R . .
H3B H 0.2714 0.7870 0.7871 0.093 Uiso 1 1 calc R . .
H3C H 0.4867 0.8462 0.7599 0.093 Uiso 1 1 calc R . .
C4 C 0.6807(5) 0.6136(3) 0.7127(2) 0.0698(9) Uani 1 1 d . . .
H4A H 0.6612 0.5268 0.6741 0.105 Uiso 1 1 calc R . .
H4B H 0.8337 0.6523 0.7368 0.105 Uiso 1 1 calc R . .
H4C H 0.6113 0.6635 0.6708 0.105 Uiso 1 1 calc R . .
C5 C 0.7172(4) 0.5314(2) 0.9080(2) 0.0534(7) Uani 1 1 d . . .
H5A H 0.6736 0.5434 0.9707 0.080 Uiso 1 1 calc R . .
H5B H 0.8697 0.5695 0.9205 0.080 Uiso 1 1 calc R . .
H5C H 0.6911 0.4405 0.8782 0.080 Uiso 1 1 calc R . .
C6 C 0.7748(5) 0.8580(2) 0.9305(2) 0.0538(7) Uani 1 1 d . . .
H6A H 0.8436 0.8679 0.8762 0.081 Uiso 1 1 calc R . .
H6B H 0.8581 0.8169 0.9756 0.081 Uiso 1 1 calc R . .
H6C H 0.7676 0.9416 0.9668 0.081 Uiso 1 1 calc R . .
O1 O 0.3050(3) 0.53136(14) 0.78251(12) 0.0472(5) Uani 1 1 d . . .
C7 C 0.2363(4) 0.40179(18) 0.72457(16) 0.0342(5) Uani 0.801(4) 1 d PU A 1
H7 H 0.3629 0.3623 0.7256 0.041 Uiso 0.801(4) 1 calc PR A 1
C8 C 0.0835(5) 0.3318(3) 0.7750(2) 0.0327(7) Uani 0.801(4) 1 d PU A 1
H8A H -0.0367 0.3749 0.7774 0.039 Uiso 0.801(4) 1 calc PR A 1
H8B H 0.1599 0.3375 0.8442 0.039 Uiso 0.801(4) 1 calc PR A 1
C9 C -0.0079(6) 0.1897(3) 0.7221(2) 0.0338(7) Uani 0.801(4) 1 d PU A 1
C10 C -0.0999(3) 0.17727(18) 0.61024(15) 0.0287(5) Uani 0.801(4) 1 d PU A 1
C11 C 0.0396(6) 0.2583(3) 0.5571(2) 0.0321(7) Uani 0.801(4) 1 d PU A 1
C12 C 0.1259(6) 0.3954(3) 0.6186(3) 0.0359(8) Uani 0.801(4) 1 d PU A 1
H12A H 0.2280 0.4408 0.5874 0.043 Uiso 0.801(4) 1 calc PR A 1
H12B H 0.0059 0.4392 0.6182 0.043 Uiso 0.801(4) 1 calc PR A 1
C13 C -0.3318(6) 0.1361(4) 0.5643(3) 0.0416(10) Uani 0.801(4) 1 d PU A 1
H13A H -0.4286 0.1215 0.6083 0.050 Uiso 0.801(4) 1 calc PR A 1
H13B H -0.3903 0.1706 0.5073 0.050 Uiso 0.801(4) 1 calc PR A 1
C14 C -0.1841(7) 0.1360(3) 0.7713(3) 0.0613(10) Uani 0.801(4) 1 d PU A 1
H14A H -0.2938 0.1865 0.7671 0.074 Uiso 0.801(4) 1 calc PR A 1
H14B H -0.1204 0.1403 0.8411 0.074 Uiso 0.801(4) 1 calc PR A 1
H14C H -0.2494 0.0476 0.7368 0.074 Uiso 0.801(4) 1 calc PR A 1
C15 C -0.0808(7) 0.2588(4) 0.4497(3) 0.0558(10) Uani 0.801(4) 1 d PU A 1
H15A H 0.0201 0.2997 0.4167 0.067 Uiso 0.801(4) 1 calc PR A 1
H15B H -0.1943 0.3058 0.4531 0.067 Uiso 0.801(4) 1 calc PR A 1
H15C H -0.1437 0.1713 0.4121 0.067 Uiso 0.801(4) 1 calc PR A 1
C16 C 0.1670(7) 0.1113(3) 0.7369(3) 0.0597(12) Uani 0.801(4) 1 d PU A 1
H16A H 0.1024 0.0210 0.7087 0.072 Uiso 0.801(4) 1 calc PR A 1
H16B H 0.2313 0.1244 0.8078 0.072 Uiso 0.801(4) 1 calc PR A 1
H16C H 0.2774 0.1389 0.7033 0.072 Uiso 0.801(4) 1 calc PR A 1
O2 O -0.1929(3) 0.04922(13) 0.54993(12) 0.0419(4) Uani 0.801(4) 1 d P A 1
O3 O 0.2278(3) 0.20763(19) 0.55088(16) 0.0461(7) Uani 0.801(4) 1 d P A 1
H17 H 0.1904 0.1314 0.5194 0.055 Uiso 0.801(4) 1 calc PR A 1
C7A C 0.2363(4) 0.40179(18) 0.72457(16) 0.0342(5) Uani 0.199(4) 1 d PU A 2
H7A H 0.3515 0.3830 0.6911 0.041 Uiso 0.199(4) 1 calc PR A 2
C8' C 0.167(2) 0.2893(13) 0.7686(9) 0.036(3) Uani 0.199(4) 1 d PU A 2
H8'1 H 0.2930 0.2825 0.8179 0.043 Uiso 0.199(4) 1 calc PR A 2
H8'2 H 0.0598 0.3104 0.8054 0.043 Uiso 0.199(4) 1 calc PR A 2
C9' C 0.074(2) 0.1585(12) 0.6996(10) 0.030(3) Uani 0.199(4) 1 d PU A 2
C10A C -0.0999(3) 0.17727(18) 0.61024(15) 0.0287(5) Uani 0.199(4) 1 d PU A 2
C11' C -0.069(3) 0.2818(13) 0.5614(9) 0.039(3) Uani 0.199(4) 1 d PU A 2
C12' C 0.036(2) 0.4048(12) 0.6413(11) 0.035(3) Uani 0.199(4) 1 d PU A 2
H12C H -0.0742 0.4303 0.6745 0.042 Uiso 0.199(4) 1 calc PR A 2
H12D H 0.0806 0.4722 0.6075 0.042 Uiso 0.199(4) 1 calc PR A 2
C13' C -0.328(3) 0.1050(16) 0.6057(13) 0.041(4) Uani 0.199(4) 1 d PU A 2
H13C H -0.3521 0.0727 0.6642 0.049 Uiso 0.199(4) 1 calc PR A 2
H13D H -0.4508 0.1325 0.5690 0.049 Uiso 0.199(4) 1 calc PR A 2
C14' C 0.008(3) 0.0565(13) 0.7536(10) 0.050(3) Uani 0.199(4) 1 d PU A 2
H14D H -0.0681 -0.0224 0.7050 0.060 Uiso 0.199(4) 1 calc PR A 2
H14E H -0.0865 0.0845 0.7947 0.060 Uiso 0.199(4) 1 calc PR A 2
H14F H 0.1352 0.0419 0.7958 0.060 Uiso 0.199(4) 1 calc PR A 2
C15' C -0.2746(17) 0.2961(7) 0.4962(9) 0.060(4) Uani 0.199(4) 1 d PU A 2
H15D H -0.3359 0.2184 0.4440 0.073 Uiso 0.199(4) 1 calc PR A 2
H15E H -0.2436 0.3682 0.4660 0.073 Uiso 0.199(4) 1 calc PR A 2
H15F H -0.3768 0.3108 0.5365 0.073 Uiso 0.199(4) 1 calc PR A 2
C16' C 0.2494(12) 0.1256(7) 0.6550(6) 0.017(2) Uani 0.199(4) 1 d PRU A 2
H16D H 0.2673 0.1744 0.6049 0.020 Uiso 0.199(4) 1 calc PR A 2
H16E H 0.2141 0.0347 0.6238 0.020 Uiso 0.199(4) 1 calc PR A 2
H16F H 0.3825 0.1458 0.7069 0.020 Uiso 0.199(4) 1 calc PR A 2
O2' O -0.1929(3) 0.04922(13) 0.54993(12) 0.0419(4) Uani 0.199(4) 1 d P A 2
O3' O 0.075(3) 0.2605(11) 0.4915(14) 0.101(6) Uani 0.199(4) 1 d P A 2
H17' H 0.0246 0.1898 0.4511 0.122 Uiso 0.199(4) 1 calc PR A 2

loop_
_atom_site_aniso_label
_atom_site_aniso_U_11
_atom_site_aniso_U_22
_atom_site_aniso_U_33
_atom_site_aniso_U_23
_atom_site_aniso_U_13
_atom_site_aniso_U_12
Si 0.0264(4) 0.0281(3) 0.0414(4) -0.0044(2) 0.0078(3) -0.0036(3)
C1 0.0362(13) 0.0237(11) 0.0372(11) 0.0025(9) -0.0038(10) -0.0015(10)
C2 0.0593(18) 0.0388(13) 0.0487(14) -0.0064(11) 0.0136(13) 0.0101(12)
C3 0.066(2) 0.0392(14) 0.0657(17) 0.0119(12) -0.0153(15) 0.0065(14)
C4 0.0531(19) 0.088(2) 0.0595(17) -0.0009(16) 0.0241(15) -0.0014(16)
C5 0.0444(16) 0.0387(14) 0.0756(18) 0.0086(12) 0.0147(14) 0.0106(12)
C6 0.0502(17) 0.0311(12) 0.0607(16) 0.0028(11) -0.0059(13) -0.0107(12)
O1 0.0296(9) 0.0297(8) 0.0648(11) -0.0213(7) 0.0121(8) -0.0052(7)
C7 0.0255(12) 0.0197(10) 0.0484(13) -0.0097(9) 0.0090(10) 0.0003(8)
C8 0.0291(18) 0.0276(17) 0.0329(15) -0.0040(12) 0.0017(13) 0.0024(12)
C9 0.0317(19) 0.0216(15) 0.0425(17) 0.0045(12) 0.0008(14) 0.0037(13)
C10 0.0210(11) 0.0186(10) 0.0374(11) -0.0073(8) 0.0008(8) 0.0026(8)
C11 0.0308(19) 0.0299(16) 0.0305(16) -0.0064(12) 0.0094(14) 0.0057(13)
C12 0.036(2) 0.0222(15) 0.0475(18) 0.0007(12) 0.0166(16) 0.0023(15)
C13 0.0248(16) 0.037(2) 0.053(3) -0.0072(17) 0.0045(17) 0.0064(15)
C14 0.063(3) 0.054(2) 0.059(2) 0.0167(16) 0.0151(18) -0.0117(18)
C15 0.057(3) 0.066(3) 0.0372(18) 0.0036(16) 0.0038(17) 0.013(2)
C16 0.062(3) 0.0296(17) 0.068(2) 0.0014(16) -0.021(2) 0.0162(18)
O2 0.0264(9) 0.0233(8) 0.0605(10) -0.0119(7) 0.0009(7) -0.0007(6)
O3 0.0280(12) 0.0310(11) 0.0681(15) -0.0175(10) 0.0167(10) 0.0029(9)
C7A 0.0255(12) 0.0197(10) 0.0484(13) -0.0097(9) 0.0090(10) 0.0003(8)
C8' 0.042(8) 0.035(6) 0.026(5) -0.005(4) 0.005(5) 0.012(5)
C9' 0.020(6) 0.017(5) 0.053(7) 0.000(5) 0.007(4) 0.008(5)
C10A 0.0210(11) 0.0186(10) 0.0374(11) -0.0073(8) 0.0008(8) 0.0026(8)
C11' 0.039(8) 0.041(7) 0.037(6) 0.005(4) 0.007(5) 0.012(6)
C12' 0.032(8) 0.014(5) 0.058(9) 0.009(5) 0.010(5) 0.005(5)
C13' 0.023(5) 0.039(9) 0.055(10) 0.001(7) 0.007(6) 0.006(5)
C14' 0.052(9) 0.050(7) 0.055(7) 0.018(6) 0.019(6) 0.013(6)
C15' 0.062(9) 0.056(8) 0.052(8) 0.021(6) -0.011(6) 0.006(7)
C16' 0.014(4) 0.011(4) 0.020(4) -0.005(3) 0.000(3) 0.003(3)
O2' 0.0264(9) 0.0233(8) 0.0605(10) -0.0119(7) 0.0009(7) -0.0007(6)
O3' 0.149(19) 0.036(7) 0.107(13) -0.008(7) 0.040(14) 0.007(8)

loop_
_atom_type_symbol
_atom_type_description
_atom_type_scat_dispersion_real
_atom_type_scat_dispersion_imag
_atom_type_scat_source
C C 0.0033 0.0016 'International Tables Vol C Tables 4.2.6.8 and 6.1.1.4'
H H 0.0000 0.0000 'International Tables Vol C Tables 4.2.6.8 and 6.1.1.4'
O O 0.0106 0.0060 'International Tables Vol C Tables 4.2.6.8 and 6.1.1.4'
Si Si 0.0817 0.0704 'International Tables Vol C Tables 4.2.6.8 and 6.1.1.4'

loop_
_geom_angle_atom_site_label_1
_geom_angle_atom_site_label_2
_geom_angle_atom_site_label_3
_geom_angle
O1 Si C4 110.24(12)
O1 Si C5 110.66(11)
C4 Si C5 108.38(15)
O1 Si C1 104.31(10)
C4 Si C1 112.30(14)
C5 Si C1 110.94(11)
C2 C1 C3 109.0(2)
C2 C1 C6 109.13(19)
C3 C1 C6 109.07(19)
C2 C1 Si 109.64(15)
C3 C1 Si 110.21(16)
C6 C1 Si 109.77(18)
C1 C2 H2A 109.5
C1 C2 H2B 109.5
H2A C2 H2B 109.5
C1 C2 H2C 109.5
H2A C2 H2C 109.5
H2B C2 H2C 109.5
C1 C3 H3A 109.5
C1 C3 H3B 109.5
H3A C3 H3B 109.5
C1 C3 H3C 109.5
H3A C3 H3C 109.5
H3B C3 H3C 109.5
Si C4 H4A 109.5
Si C4 H4B 109.5
H4A C4 H4B 109.5
Si C4 H4C 109.5
H4A C4 H4C 109.5
H4B C4 H4C 109.5
Si C5 H5A 109.5
Si C5 H5B 109.5
H5A C5 H5B 109.5
Si C5 H5C 109.5
H5A C5 H5C 109.5
H5B C5 H5C 109.5
C1 C6 H6A 109.5
C1 C6 H6B 109.5
H6A C6 H6B 109.5
C1 C6 H6C 109.5
H6A C6 H6C 109.5
H6B C6 H6C 109.5
C7 O1 Si 123.93(14)
O1 C7 C12 111.5(2)
O1 C7 C8 106.39(19)
C12 C7 C8 110.6(2)
O1 C7 H7 109.4
C12 C7 H7 109.4
C8 C7 H7 109.4
C7 C8 C9 113.6(2)
C7 C8 H8A 108.8
C9 C8 H8A 108.8
C7 C8 H8B 108.8
C9 C8 H8B 108.8
H8A C8 H8B 107.7
C10 C9 C16 110.0(3)
C10 C9 C14 111.0(3)
C16 C9 C14 106.9(3)
C10 C9 C8 109.8(2)
C16 C9 C8 111.0(3)
C14 C9 C8 108.0(3)
O2 C10 C13 58.97(19)
O2 C10 C9 116.58(18)
C13 C10 C9 121.7(3)
O2 C10 C11 111.69(18)
C13 C10 C11 117.4(2)
C9 C10 C11 116.6(2)
O3 C11 C12 105.1(3)
O3 C11 C15 108.3(3)
C12 C11 C15 109.7(3)
O3 C11 C10 108.9(2)
C12 C11 C10 111.2(3)
C15 C11 C10 113.3(3)
C7 C12 C11 112.5(3)
C7 C12 H12A 109.1
C11 C12 H12A 109.1
C7 C12 H12B 109.1
C11 C12 H12B 109.1
H12A C12 H12B 107.8
O2 C13 C10 59.77(18)
O2 C13 H13A 117.8
C10 C13 H13A 117.8
O2 C13 H13B 117.8
C10 C13 H13B 117.8
H13A C13 H13B 114.9
C13 O2 C10 61.26(18)
C9' C8' H8'1 107.5
C9' C8' H8'2 107.5
H8'1 C8' H8'2 107.0
C16' C9' C14' 107.9(11)
C16' C9' C8' 105.3(9)
C14' C9' C8' 113.2(11)
O3' C11' C15' 104.5(12)
O3' C11' C12' 108.9(12)
C15' C11' C12' 110.6(11)
C11' C12' H12C 107.9
C11' C12' H12D 107.9
H12C C12' H12D 107.2
H13C C13' H13D 115.1
C9' C14' H14D 109.5
C9' C14' H14E 109.5
H14D C14' H14E 109.5
C9' C14' H14F 109.5
H14D C14' H14F 109.5
H14E C14' H14F 109.5
C11' C15' H15D 109.5
C11' C15' H15E 109.5
H15D C15' H15E 109.5
C11' C15' H15F 109.5
H15D C15' H15F 109.5
H15E C15' H15F 109.5
C9' C16' H16D 109.5
C9' C16' H16E 109.5
H16D C16' H16E 109.5
C9' C16' H16F 109.5
H16D C16' H16F 109.5
H16E C16' H16F 109.5
C11' O3' H17' 109.5

loop_
_geom_bond_atom_site_label_1
_geom_bond_atom_site_label_2
_geom_bond_distance
Si O1 1.6605(17)
Si C4 1.872(3)
Si C5 1.880(3)
Si C1 1.903(2)
C1 C2 1.548(4)
C1 C3 1.549(3)
C1 C6 1.552(3)
C2 H2A 0.9800
C2 H2B 0.9800
C2 H2C 0.9800
C3 H3A 0.9800
C3 H3B 0.9800
C3 H3C 0.9800
C4 H4A 0.9800
C4 H4B 0.9800
C4 H4C 0.9800
C5 H5A 0.9800
C5 H5B 0.9800
C5 H5C 0.9800
C6 H6A 0.9800
C6 H6B 0.9800
C6 H6C 0.9800
O1 C7 1.447(2)
C7 C12 1.509(4)
C7 C8 1.528(4)
C7 H7 1.0000
C8 C9 1.555(4)
C8 H8A 0.9900
C8 H8B 0.9900
C9 C10 1.547(4)
C9 C16 1.553(5)
C9 C14 1.554(5)
C10 O2 1.457(2)
C10 C13 1.478(4)
C10 C11 1.564(4)
C11 O3 1.451(5)
C11 C12 1.537(4)
C11 C15 1.565(5)
C12 H12A 0.9900
C12 H12B 0.9900
C13 O2 1.445(4)
C13 H13A 0.9900
C13 H13B 0.9900
C14 H14A 0.9800
C14 H14B 0.9800
C14 H14C 0.9800
C15 H15A 0.9800
C15 H15B 0.9800
C15 H15C 0.9800
C16 H16A 0.9800
C16 H16B 0.9800
C16 H16C 0.9800
O3 H17 0.8400
C8' C9' 1.524(16)
C8' H8'1 0.9900
C8' H8'2 0.9900
C9' C16' 1.486(16)
C9' C14' 1.523(19)
C11' O3' 1.52(2)
C11' C15' 1.519(17)
C11' C12' 1.540(18)
C12' H12C 0.9900
C12' H12D 0.9900
C13' H13C 0.9900
C13' H13D 0.9900
C14' H14D 0.9800
C14' H14E 0.9800
C14' H14F 0.9800
C15' H15D 0.9800
C15' H15E 0.9800
C15' H15F 0.9800
C16' H16D 0.9800
C16' H16E 0.9800
C16' H16F 0.9800
O3' H17' 0.8400
